data_4346379
loop_
_publ_author_name
'Wang, Denan'
'Lindeman, Sergey V.'
'Fiedler, Adam T.'

_publ_section_title
;
 Bimetallic Complexes Supported by a Redox-Active Ligand with Fused
 Pincer-Type Coordination Sites.
;
_journal_issue 17
_journal_name_full 'Inorganic chemistry'
_journal_page_first 8744
_journal_page_last 8754
_journal_paper_doi 10.1021/acs.inorgchem.5b01380
_journal_volume 54
_journal_year 2015
_chemical_formula_moiety 'C44 H57 N3 O2'
_chemical_formula_sum 'C44 H57 N3 O2'
_chemical_formula_weight 659.93
_space_group_crystal_system triclinic
_space_group_IT_number 2
_space_group_name_Hall '-P 1'
_space_group_name_H-M_alt 'P -1'
_atom_sites_solution_hydrogens geom
_atom_sites_solution_primary iterative
_atom_sites_solution_secondary difmap
_audit_creation_date 2014-09-30
_audit_creation_method
;
Olex2 1.2
(compiled 2014.09.19 svn.r3010 for OlexSys, GUI svn.r4874)
;
_cell_angle_alpha 101.685(3)
_cell_angle_beta 109.567(3)
_cell_angle_gamma 95.189(3)
_cell_formula_units_Z 2
_cell_length_a 9.9973(3)
_cell_length_b 14.7313(5)
_cell_length_c 14.8047(5)
_cell_measurement_reflns_used 13776
_cell_measurement_temperature 100.00(10)
_cell_measurement_theta_max 73.6240
_cell_measurement_theta_min 3.2660
_cell_volume 1982.03(12)
_computing_cell_refinement
;
CrysAlisPro, Agilent Technologies,
Version 1.171.36.28 (release 01-02-2013 CrysAlis171 .NET)
(compiled Feb  1 2013,16:14:44)
;
_computing_data_collection
;
CrysAlisPro, Agilent Technologies,
Version 1.171.36.28 (release 01-02-2013 CrysAlis171 .NET)
(compiled Feb  1 2013,16:14:44)
;
_computing_data_reduction
;
CrysAlisPro, Agilent Technologies,
Version 1.171.36.28 (release 01-02-2013 CrysAlis171 .NET)
(compiled Feb  1 2013,16:14:44)
;
_computing_molecular_graphics 'Olex2 (Dolomanov et al., 2009)'
_computing_publication_material 'Olex2 (Dolomanov et al., 2009)'
_computing_structure_refinement 'XL (Sheldrick, 2008)'
_computing_structure_solution 'olex2.solve (Bourhis et al., 2013)'
_diffrn_ambient_temperature 100.00(10)
_diffrn_detector_area_resol_mean 10.3756
_diffrn_measured_fraction_theta_full 0.995
_diffrn_measured_fraction_theta_max 0.987
_diffrn_measurement_details
;
#__ type_ start__ end____ width___ exp.time_
  1 omega -120.00   -7.00   1.0000    3.5000
omega____ theta____ kappa____ phi______ frames
    -      -40.9351  -77.0000 -180.0000 113

#__ type_ start__ end____ width___ exp.time_
  2 omega  -41.00   19.00   1.0000    3.5000
omega____ theta____ kappa____ phi______ frames
    -      -40.9351   37.0000  -60.0000 60

#__ type_ start__ end____ width___ exp.time_
  3 omega   36.00   92.00   1.0000    3.5000
omega____ theta____ kappa____ phi______ frames
    -       40.9351 -125.0000   30.0000 56

#__ type_ start__ end____ width___ exp.time_
  4 omega  -31.00   70.00   1.0000    3.5000
omega____ theta____ kappa____ phi______ frames
    -       40.9351  -57.0000   30.0000 101

#__ type_ start__ end____ width___ exp.time_
  5 omega -130.00  -95.00   1.0000   14.0000
omega____ theta____ kappa____ phi______ frames
    -      -55.5000  -94.0000 -180.0000 35

#__ type_ start__ end____ width___ exp.time_
  6 omega   24.00  109.00   1.0000   14.0000
omega____ theta____ kappa____ phi______ frames
    -      107.0326  -94.0000   90.0000 85

#__ type_ start__ end____ width___ exp.time_
  7 omega   79.00  177.00   1.0000   14.0000
omega____ theta____ kappa____ phi______ frames
    -      107.0326   30.0000 -120.0000 98

#__ type_ start__ end____ width___ exp.time_
  8 omega   31.00   61.00   1.0000   14.0000
omega____ theta____ kappa____ phi______ frames
    -      107.0326  -30.0000   60.0000 30

#__ type_ start__ end____ width___ exp.time_
  9 omega   86.00  115.00   1.0000   14.0000
omega____ theta____ kappa____ phi______ frames
    -      107.0326 -125.0000 -180.0000 29

#__ type_ start__ end____ width___ exp.time_
 10 omega   84.00  109.00   1.0000   14.0000
omega____ theta____ kappa____ phi______ frames
    -      107.0326  -94.0000 -180.0000 25

#__ type_ start__ end____ width___ exp.time_
 11 omega   36.00   76.00   1.0000   14.0000
omega____ theta____ kappa____ phi______ frames
    -      107.0326  -45.0000  -30.0000 40

#__ type_ start__ end____ width___ exp.time_
 12 omega   39.00   89.00   1.0000   14.0000
omega____ theta____ kappa____ phi______ frames
    -      107.0326  -30.0000 -180.0000 50

#__ type_ start__ end____ width___ exp.time_
 13 omega  151.00  176.00   1.0000   14.0000
omega____ theta____ kappa____ phi______ frames
    -      107.0326  125.0000  150.0000 25

#__ type_ start__ end____ width___ exp.time_
 14 omega   33.00  118.00   1.0000   14.0000
omega____ theta____ kappa____ phi______ frames
    -      107.0326 -125.0000   30.0000 85

#__ type_ start__ end____ width___ exp.time_
 15 omega   53.00   79.00   1.0000   14.0000
omega____ theta____ kappa____ phi______ frames
    -      107.0326  -30.0000  -30.0000 26

#__ type_ start__ end____ width___ exp.time_
 16 omega   84.00  109.00   1.0000   14.0000
omega____ theta____ kappa____ phi______ frames
    -      107.0326  -94.0000  -90.0000 25

#__ type_ start__ end____ width___ exp.time_
 17 omega   40.00   84.00   1.0000   14.0000
omega____ theta____ kappa____ phi______ frames
    -      107.0326  -45.0000   90.0000 44

#__ type_ start__ end____ width___ exp.time_
 18 omega   78.00  173.00   1.0000   14.0000
omega____ theta____ kappa____ phi______ frames
    -      107.0326   30.0000  -30.0000 95

#__ type_ start__ end____ width___ exp.time_
 19 omega   98.00  124.00   1.0000   14.0000
omega____ theta____ kappa____ phi______ frames
    -      107.0326  125.0000  150.0000 26

#__ type_ start__ end____ width___ exp.time_
 20 omega   28.00  138.00   1.0000   14.0000
omega____ theta____ kappa____ phi______ frames
    -      107.0326  -77.0000 -180.0000 110

#__ type_ start__ end____ width___ exp.time_
 21 omega -115.00  -11.00   1.0000    3.5000
omega____ theta____ kappa____ phi______ frames
    -      -40.9351  -57.0000   60.0000 104

#__ type_ start__ end____ width___ exp.time_
 22 omega -115.00  -11.00   1.0000    3.5000
omega____ theta____ kappa____ phi______ frames
    -      -40.9351  -57.0000 -120.0000 104

#__ type_ start__ end____ width___ exp.time_
 23 omega  -96.00   -2.00   1.0000    3.5000
omega____ theta____ kappa____ phi______ frames
    -      -40.9351  125.0000  150.0000 94

#__ type_ start__ end____ width___ exp.time_
 24 omega -115.00  -11.00   1.0000    3.5000
omega____ theta____ kappa____ phi______ frames
    -      -40.9351  -57.0000  -30.0000 104

#__ type_ start__ end____ width___ exp.time_
 25 omega -134.00  -22.00   1.0000   14.0000
omega____ theta____ kappa____ phi______ frames
    -      -55.5000  -77.0000  150.0000 112

#__ type_ start__ end____ width___ exp.time_
 26 omega -134.00  -22.00   1.0000   14.0000
omega____ theta____ kappa____ phi______ frames
    -      -55.5000  -77.0000   60.0000 112

#__ type_ start__ end____ width___ exp.time_
 27 omega -134.00  -22.00   1.0000   14.0000
omega____ theta____ kappa____ phi______ frames
    -      -55.5000  -77.0000  -30.0000 112

#__ type_ start__ end____ width___ exp.time_
 28 omega -134.00  -22.00   1.0000   14.0000
omega____ theta____ kappa____ phi______ frames
    -      -55.5000  -77.0000 -120.0000 112

#__ type_ start__ end____ width___ exp.time_
 29 omega   73.00  178.00   1.0000   14.0000
omega____ theta____ kappa____ phi______ frames
    -      107.0326   77.0000  150.0000 105

#__ type_ start__ end____ width___ exp.time_
 30 omega   77.00  178.00   1.0000   14.0000
omega____ theta____ kappa____ phi______ frames
    -      107.0326   61.0000    0.0000 101

#__ type_ start__ end____ width___ exp.time_
 31 omega   28.00  141.00   1.0000   14.0000
omega____ theta____ kappa____ phi______ frames
    -      107.0326  -77.0000 -180.0000 113

#__ type_ start__ end____ width___ exp.time_
 32 omega   77.00  178.00   1.0000   14.0000
omega____ theta____ kappa____ phi______ frames
    -      107.0326   30.0000  120.0000 101

#__ type_ start__ end____ width___ exp.time_
 33 omega   77.00  178.00   1.0000   14.0000
omega____ theta____ kappa____ phi______ frames
    -      107.0326   61.0000  -90.0000 101

#__ type_ start__ end____ width___ exp.time_
 34 omega   73.00  178.00   1.0000   14.0000
omega____ theta____ kappa____ phi______ frames
    -      107.0326   77.0000  120.0000 105

#__ type_ start__ end____ width___ exp.time_
 35 omega   73.00  178.00   1.0000   14.0000
omega____ theta____ kappa____ phi______ frames
    -      107.0326   77.0000 -150.0000 105

#__ type_ start__ end____ width___ exp.time_
 36 omega   77.00  178.00   1.0000   14.0000
omega____ theta____ kappa____ phi______ frames
    -      107.0326   61.0000   60.0000 101

#__ type_ start__ end____ width___ exp.time_
 37 omega -120.00   -7.00   1.0000    3.5000
omega____ theta____ kappa____ phi______ frames
    -      -40.9351  -77.0000   30.0000 113

#__ type_ start__ end____ width___ exp.time_
 38 omega   15.00  117.00   1.0000    3.5000
omega____ theta____ kappa____ phi______ frames
    -       40.9351   37.0000  120.0000 102

#__ type_ start__ end____ width___ exp.time_
 39 omega    1.00   83.00   1.0000    3.5000
omega____ theta____ kappa____ phi______ frames
    -       40.9351  -99.0000   30.0000 82
;
_diffrn_measurement_device_type 'SuperNova, Dual, Cu at zero, Atlas'
_diffrn_measurement_method '\w scans'
_diffrn_orient_matrix_UB_11 0.0450219000
_diffrn_orient_matrix_UB_12 -0.0515424000
_diffrn_orient_matrix_UB_13 -0.0838207000
_diffrn_orient_matrix_UB_21 -0.1338284000
_diffrn_orient_matrix_UB_22 0.0203633000
_diffrn_orient_matrix_UB_23 -0.0771927000
_diffrn_orient_matrix_UB_31 0.0872936000
_diffrn_orient_matrix_UB_32 0.0931594000
_diffrn_orient_matrix_UB_33 0.0034082000
_diffrn_radiation_monochromator mirror
_diffrn_radiation_type CuK\a
_diffrn_radiation_wavelength 1.54184
_diffrn_reflns_av_R_equivalents 0.0000
_diffrn_reflns_av_unetI/netI 0.0160
_diffrn_reflns_limit_h_max 12
_diffrn_reflns_limit_h_min -12
_diffrn_reflns_limit_k_max 18
_diffrn_reflns_limit_k_min -18
_diffrn_reflns_limit_l_max 18
_diffrn_reflns_limit_l_min -18
_diffrn_reflns_number 15488
_diffrn_reflns_theta_full 72.00
_diffrn_reflns_theta_max 73.75
_diffrn_reflns_theta_min 3.11
_diffrn_source 'SuperNova (Cu) X-ray Source'
_exptl_absorpt_coefficient_mu 0.517
_exptl_absorpt_correction_T_max 1.00000
_exptl_absorpt_correction_T_min 0.90872
_exptl_absorpt_correction_type multi-scan
_exptl_absorpt_process_details
;
CrysAlisPro, Agilent Technologies,
Version 1.171.36.28 (release 01-02-2013 CrysAlis171 .NET)
(compiled Feb  1 2013,16:14:44)
Empirical absorption correction using spherical harmonics,
 implemented in SCALE3 ABSPACK scaling algorithm.
;
_exptl_crystal_colour yellow
_exptl_crystal_colour_primary yellow
_exptl_crystal_density_diffrn 1.106
_exptl_crystal_density_method 'not measured'
_exptl_crystal_description prism
_exptl_crystal_F_000 716
_exptl_crystal_size_max 0.23
_exptl_crystal_size_mid 0.19
_exptl_crystal_size_min 0.11
_refine_diff_density_max 0.315
_refine_diff_density_min -0.349
_refine_diff_density_rms 0.048
_refine_ls_extinction_method none
_refine_ls_goodness_of_fit_ref 1.073
_refine_ls_hydrogen_treatment mixed
_refine_ls_matrix_type full
_refine_ls_number_parameters 465
_refine_ls_number_reflns 15488
_refine_ls_number_restraints 0
_refine_ls_restrained_S_all 1.073
_refine_ls_R_factor_all 0.0594
_refine_ls_R_factor_gt 0.0519
_refine_ls_shift/su_max 0.001
_refine_ls_shift/su_mean 0.000
_refine_ls_structure_factor_coef Fsqd
_refine_ls_weighting_details 'calc w=1/[\s^2^(Fo^2^)+(0.0757P)^2^+0.7255P] where P=(Fo^2^+2Fc^2^)/3'
_refine_ls_weighting_scheme calc
_refine_ls_wR_factor_gt 0.1504
_refine_ls_wR_factor_ref 0.1563
_reflns_number_gt 13397
_reflns_number_total 15488
_reflns_threshold_expression >2sigma(I)
_cod_data_source_file ic5b01380_si_002.cif
_cod_data_source_block H3LN3O2
_cod_original_cell_volume 1982.02(12)
_cod_database_code 4346379
_chemical_oxdiff_formula 'Ni2 O2 N5 C66 H70 Cl2'
_olex2_refinement_description
;
1. Fixed Uiso
 At 1.2 times of:
  All C(H) groups, All N(H) groups
 At 1.5 times of:
  All C(H,H,H) groups
2.a Aromatic/amide H refined with riding coordinates:
 N3(H3), C4(H4), C6(H6), C7(H7), C18(H18), C19(H19), C21(H21), C26(H26),
 C28(H28), C29(H29), C40(H40), C41(H41), C43(H43)
2.b Idealised Me refined as rotating group:
 C9(H9A,H9B,H9C), C10(H10A,H10B,H10C), C11(H11A,H11B,H11C), C13(H13A,H13B,
 H13C), C14(H14A,H14B,H14C), C15(H15A,H15B,H15C), C22(H22A,H22B,H22C), C31(H31A,
 H31B,H31C), C32(H32A,H32B,H32C), C33(H33A,H33B,H33C), C35(H35A,H35B,H35C),
 C36(H36A,H36B,H36C), C37(H37A,H37B,H37C), C44(H44A,H44B,H44C)
;
_olex2_submission_special_instructions 'No special instructions were received'

loop_
_space_group_symop_id
_space_group_symop_operation_xyz
1 'x, y, z'
2 '-x, -y, -z'

loop_
_atom_site_label
_atom_site_type_symbol
_atom_site_fract_x
_atom_site_fract_y
_atom_site_fract_z
_atom_site_U_iso_or_equiv
_atom_site_adp_type
_atom_site_occupancy
_atom_site_calc_flag
_atom_site_refinement_flags_posn
O1 O 0.72955(10) 0.88302(7) 0.40741(7) 0.0289(2) Uani 1 d .
H1 H 0.709(3) 0.9242(17) 0.3653(18) 0.073(7) Uiso 1 d .
O2 O 0.57639(11) 0.71886(7) 0.12741(7) 0.0300(2) Uani 1 d .
H2 H 0.501(2) 0.7549(16) 0.1225(16) 0.065(6) Uiso 1 d .
N1 N 0.76015(11) 0.98723(8) 0.28955(8) 0.0249(2) Uani 1 d .
N2 N 0.34704(12) 0.77863(8) 0.14359(8) 0.0261(2) Uani 1 d .
N3 N 0.47404(12) 0.95869(8) 0.18641(9) 0.0300(3) Uani 1 d .
H3 H 0.5204 0.9211 0.2201 0.036 Uiso 1 calc R
C1 C 0.94890(13) 0.91276(9) 0.37841(9) 0.0237(3) Uani 1 d .
C2 C 0.86671(13) 0.86843(9) 0.42285(9) 0.0235(3) Uani 1 d .
C3 C 0.92489(13) 0.80675(9) 0.48160(9) 0.0236(3) Uani 1 d .
C4 C 1.06706(14) 0.79673(9) 0.49616(9) 0.0244(3) Uani 1 d .
H4 H 1.1090 0.7574 0.5376 0.029 Uiso 1 calc R
C5 C 1.15308(13) 0.84075(9) 0.45378(9) 0.0240(3) Uani 1 d .
C6 C 1.09100(13) 0.89810(9) 0.39463(9) 0.0242(3) Uani 1 d .
H6 H 1.1455 0.9284 0.3641 0.029 Uiso 1 calc R
C7 C 0.88933(14) 0.97013(9) 0.31126(10) 0.0248(3) Uani 1 d .
H7 H 0.9490 0.9966 0.2816 0.030 Uiso 1 calc R
C8 C 0.83331(14) 0.75044(10) 0.52345(10) 0.0258(3) Uani 1 d .
C9 C 0.78254(14) 0.81716(10) 0.59476(10) 0.0285(3) Uani 1 d .
H9A H 0.8664 0.8538 0.6513 0.043 Uiso 1 calc GR
H9B H 0.7206 0.7803 0.6183 0.043 Uiso 1 calc GR
H9C H 0.7283 0.8599 0.5601 0.043 Uiso 1 calc GR
C10 C 0.91752(15) 0.68455(11) 0.57991(11) 0.0316(3) Uani 1 d .
H10A H 0.9465 0.6391 0.5349 0.047 Uiso 1 calc GR
H10B H 0.8563 0.6509 0.6065 0.047 Uiso 1 calc GR
H10C H 1.0035 0.7216 0.6345 0.047 Uiso 1 calc GR
C11 C 0.70174(15) 0.68836(11) 0.43761(10) 0.0316(3) Uani 1 d .
H11A H 0.6435 0.7283 0.4009 0.047 Uiso 1 calc GR
H11B H 0.6435 0.6522 0.4642 0.047 Uiso 1 calc GR
H11C H 0.7346 0.6451 0.3931 0.047 Uiso 1 calc GR
C12 C 1.30668(14) 0.82123(10) 0.47176(10) 0.0275(3) Uani 1 d .
C13 C 1.39672(15) 0.85434(13) 0.58251(11) 0.0392(4) Uani 1 d .
H13A H 1.4045 0.9226 0.6044 0.059 Uiso 1 calc GR
H13B H 1.4932 0.8384 0.5946 0.059 Uiso 1 calc GR
H13C H 1.3501 0.8232 0.6194 0.059 Uiso 1 calc GR
C14 C 1.30061(17) 0.71485(11) 0.43626(13) 0.0380(3) Uani 1 d .
H14A H 1.2636 0.6818 0.4765 0.057 Uiso 1 calc GR
H14B H 1.3976 0.7022 0.4430 0.057 Uiso 1 calc GR
H14C H 1.2367 0.6928 0.3667 0.057 Uiso 1 calc GR
C15 C 1.37920(14) 0.87256(11) 0.41582(11) 0.0324(3) Uani 1 d .
H15A H 1.3236 0.8511 0.3446 0.049 Uiso 1 calc GR
H15B H 1.4772 0.8590 0.4293 0.049 Uiso 1 calc GR
H15C H 1.3832 0.9405 0.4377 0.049 Uiso 1 calc GR
C16 C 0.70929(14) 1.04348(9) 0.22210(9) 0.0246(3) Uani 1 d .
C17 C 0.55953(14) 1.02830(9) 0.16962(9) 0.0247(3) Uani 1 d .
C18 C 0.50670(15) 1.07986(10) 0.09974(10) 0.0291(3) Uani 1 d .
H18 H 0.4064 1.0691 0.0620 0.035 Uiso 1 calc R
C19 C 0.59832(16) 1.14643(10) 0.08466(10) 0.0302(3) Uani 1 d .
H19 H 0.5597 1.1803 0.0364 0.036 Uiso 1 calc R
C20 C 0.74564(15) 1.16483(10) 0.13857(10) 0.0285(3) Uani 1 d .
C21 C 0.79875(15) 1.11201(10) 0.20656(10) 0.0272(3) Uani 1 d .
H21 H 0.8993 1.1230 0.2436 0.033 Uiso 1 calc R
C22 C 0.84636(18) 1.23962(11) 0.12538(12) 0.0381(3) Uani 1 d .
H22A H 0.8843 1.2912 0.1855 0.057 Uiso 1 calc GR
H22B H 0.7938 1.2639 0.0690 0.057 Uiso 1 calc GR
H22C H 0.9263 1.2123 0.1131 0.057 Uiso 1 calc GR
C23 C 0.41182(14) 0.63326(9) 0.17943(9) 0.0249(3) Uani 1 d .
C24 C 0.53887(14) 0.64259(9) 0.15765(9) 0.0244(3) Uani 1 d .
C25 C 0.62754(14) 0.57356(9) 0.16815(9) 0.0261(3) Uani 1 d .
C26 C 0.58268(16) 0.49704(10) 0.19940(10) 0.0291(3) Uani 1 d .
H26 H 0.6410 0.4495 0.2060 0.035 Uiso 1 calc R
C27 C 0.45758(16) 0.48541(10) 0.22171(10) 0.0286(3) Uani 1 d .
C28 C 0.37453(15) 0.55509(10) 0.21165(10) 0.0276(3) Uani 1 d .
H28 H 0.2896 0.5499 0.2270 0.033 Uiso 1 calc R
C29 C 0.31973(14) 0.70407(10) 0.17157(9) 0.0263(3) Uani 1 d .
H29 H 0.2359 0.6951 0.1877 0.032 Uiso 1 calc R
C30 C 0.76877(15) 0.58353(10) 0.14794(10) 0.0299(3) Uani 1 d .
C31 C 0.73701(17) 0.58946(11) 0.04029(11) 0.0358(3) Uani 1 d .
H31A H 0.6693 0.5334 -0.0049 0.054 Uiso 1 calc GR
H31B H 0.8269 0.5931 0.0272 0.054 Uiso 1 calc GR
H31C H 0.6946 0.6457 0.0301 0.054 Uiso 1 calc GR
C32 C 0.87242(16) 0.67169(12) 0.21998(11) 0.0361(3) Uani 1 d .
H32A H 0.8261 0.7271 0.2132 0.054 Uiso 1 calc GR
H32B H 0.9603 0.6792 0.2048 0.054 Uiso 1 calc GR
H32C H 0.8970 0.6651 0.2879 0.054 Uiso 1 calc GR
C33 C 0.8442(2) 0.49860(13) 0.16123(15) 0.0475(4) Uani 1 d .
H33A H 0.8676 0.4930 0.2294 0.071 Uiso 1 calc GR
H33B H 0.9330 0.5071 0.1473 0.071 Uiso 1 calc GR
H33C H 0.7802 0.4413 0.1155 0.071 Uiso 1 calc GR
C34 C 0.41616(18) 0.40081(10) 0.25906(11) 0.0351(3) Uani 1 d .
C35 C 0.4532(2) 0.43340(14) 0.37018(13) 0.0561(5) Uani 1 d .
H35A H 0.5565 0.4584 0.4028 0.084 Uiso 1 calc GR
H35B H 0.4288 0.3801 0.3954 0.084 Uiso 1 calc GR
H35C H 0.3981 0.4827 0.3840 0.084 Uiso 1 calc GR
C36 C 0.4901(4) 0.32002(16) 0.2346(3) 0.0949(11) Uani 1 d .
H36A H 0.4772 0.3067 0.1643 0.142 Uiso 1 calc GR
H36B H 0.4481 0.2642 0.2486 0.142 Uiso 1 calc GR
H36C H 0.5931 0.3364 0.2749 0.142 Uiso 1 calc GR
C37 C 0.2531(2) 0.36378(15) 0.21060(16) 0.0627(6) Uani 1 d .
H37A H 0.2007 0.4125 0.2305 0.094 Uiso 1 calc GR
H37B H 0.2297 0.3076 0.2320 0.094 Uiso 1 calc GR
H37C H 0.2249 0.3477 0.1384 0.094 Uiso 1 calc GR
C38 C 0.25640(14) 0.84716(10) 0.13701(9) 0.0254(3) Uani 1 d .
C39 C 0.32436(14) 0.94068(10) 0.15681(10) 0.0265(3) Uani 1 d .
C40 C 0.23973(15) 1.01102(10) 0.15173(10) 0.0293(3) Uani 1 d .
H40 H 0.2842 1.0749 0.1681 0.035 Uiso 1 calc R
C41 C 0.09111(15) 0.98865(10) 0.12298(10) 0.0303(3) Uani 1 d .
H41 H 0.0353 1.0376 0.1187 0.036 Uiso 1 calc R
C42 C 0.02205(14) 0.89601(10) 0.10028(10) 0.0286(3) Uani 1 d .
C43 C 0.10697(14) 0.82617(10) 0.10897(10) 0.0274(3) Uani 1 d .
H43 H 0.0623 0.7627 0.0955 0.033 Uiso 1 calc R
C44 C -0.14017(15) 0.87159(12) 0.06420(12) 0.0355(3) Uani 1 d .
H44A H -0.1777 0.8392 -0.0063 0.053 Uiso 1 calc GR
H44B H -0.1807 0.9294 0.0737 0.053 Uiso 1 calc GR
H44C H -0.1674 0.8303 0.1017 0.053 Uiso 1 calc GR

loop_
_atom_site_aniso_label
_atom_site_aniso_U_11
_atom_site_aniso_U_22
_atom_site_aniso_U_33
_atom_site_aniso_U_23
_atom_site_aniso_U_13
_atom_site_aniso_U_12
O1 0.0182(4) 0.0387(6) 0.0362(5) 0.0180(4) 0.0114(4) 0.0098(4)
O2 0.0311(5) 0.0275(5) 0.0382(5) 0.0156(4) 0.0164(4) 0.0075(4)
N1 0.0219(5) 0.0271(6) 0.0269(5) 0.0096(5) 0.0083(4) 0.0062(4)
N2 0.0249(5) 0.0276(6) 0.0262(5) 0.0091(5) 0.0079(4) 0.0067(4)
N3 0.0221(6) 0.0296(6) 0.0375(6) 0.0154(5) 0.0054(5) 0.0065(5)
C1 0.0209(6) 0.0258(6) 0.0245(6) 0.0068(5) 0.0077(5) 0.0049(5)
C2 0.0180(6) 0.0281(7) 0.0244(6) 0.0065(5) 0.0077(5) 0.0046(5)
C3 0.0219(6) 0.0266(6) 0.0233(6) 0.0067(5) 0.0090(5) 0.0045(5)
C4 0.0224(6) 0.0291(7) 0.0232(6) 0.0083(5) 0.0080(5) 0.0079(5)
C5 0.0189(6) 0.0295(7) 0.0231(6) 0.0051(5) 0.0072(5) 0.0060(5)
C6 0.0196(6) 0.0273(7) 0.0266(6) 0.0065(5) 0.0100(5) 0.0023(5)
C7 0.0216(6) 0.0257(6) 0.0282(6) 0.0082(5) 0.0095(5) 0.0034(5)
C8 0.0229(6) 0.0313(7) 0.0263(6) 0.0110(5) 0.0103(5) 0.0050(5)
C9 0.0235(6) 0.0374(8) 0.0284(7) 0.0114(6) 0.0118(5) 0.0081(6)
C10 0.0319(7) 0.0360(8) 0.0349(7) 0.0169(6) 0.0165(6) 0.0096(6)
C11 0.0286(7) 0.0356(8) 0.0308(7) 0.0103(6) 0.0113(6) -0.0004(6)
C12 0.0208(6) 0.0382(8) 0.0276(6) 0.0112(6) 0.0107(5) 0.0108(5)
C13 0.0213(7) 0.0682(11) 0.0293(7) 0.0122(7) 0.0085(6) 0.0154(7)
C14 0.0360(8) 0.0417(9) 0.0478(9) 0.0161(7) 0.0234(7) 0.0193(7)
C15 0.0214(6) 0.0453(8) 0.0347(7) 0.0133(6) 0.0127(6) 0.0090(6)
C16 0.0255(6) 0.0254(6) 0.0243(6) 0.0073(5) 0.0093(5) 0.0082(5)
C17 0.0250(6) 0.0251(6) 0.0247(6) 0.0062(5) 0.0092(5) 0.0071(5)
C18 0.0268(7) 0.0314(7) 0.0278(7) 0.0084(6) 0.0067(5) 0.0095(5)
C19 0.0368(8) 0.0305(7) 0.0263(6) 0.0108(6) 0.0112(6) 0.0121(6)
C20 0.0353(7) 0.0260(7) 0.0267(6) 0.0068(5) 0.0135(6) 0.0070(6)
C21 0.0257(6) 0.0281(7) 0.0285(6) 0.0078(5) 0.0097(5) 0.0064(5)
C22 0.0454(9) 0.0340(8) 0.0372(8) 0.0150(7) 0.0149(7) 0.0038(7)
C23 0.0284(7) 0.0249(6) 0.0217(6) 0.0066(5) 0.0091(5) 0.0038(5)
C24 0.0287(7) 0.0235(6) 0.0213(6) 0.0069(5) 0.0089(5) 0.0031(5)
C25 0.0299(7) 0.0268(7) 0.0219(6) 0.0056(5) 0.0097(5) 0.0058(5)
C26 0.0375(7) 0.0270(7) 0.0266(6) 0.0096(5) 0.0134(6) 0.0107(6)
C27 0.0387(8) 0.0245(7) 0.0249(6) 0.0074(5) 0.0140(6) 0.0052(6)
C28 0.0316(7) 0.0280(7) 0.0248(6) 0.0062(5) 0.0132(5) 0.0034(5)
C29 0.0251(6) 0.0299(7) 0.0241(6) 0.0065(5) 0.0094(5) 0.0043(5)
C30 0.0328(7) 0.0319(7) 0.0310(7) 0.0099(6) 0.0168(6) 0.0098(6)
C31 0.0391(8) 0.0404(8) 0.0305(7) 0.0057(6) 0.0179(6) 0.0059(7)
C32 0.0279(7) 0.0482(9) 0.0310(7) 0.0075(7) 0.0112(6) 0.0037(6)
C33 0.0491(10) 0.0486(10) 0.0663(11) 0.0272(9) 0.0362(9) 0.0257(8)
C34 0.0502(9) 0.0270(7) 0.0359(8) 0.0131(6) 0.0221(7) 0.0073(6)
C35 0.0797(14) 0.0489(10) 0.0346(9) 0.0177(8) 0.0165(9) -0.0136(9)
C36 0.149(3) 0.0465(12) 0.170(3) 0.0653(16) 0.130(2) 0.0504(15)
C37 0.0673(13) 0.0526(11) 0.0583(11) 0.0301(10) 0.0077(10) -0.0181(10)
C38 0.0254(6) 0.0297(7) 0.0226(6) 0.0092(5) 0.0082(5) 0.0078(5)
C39 0.0233(6) 0.0314(7) 0.0246(6) 0.0090(5) 0.0068(5) 0.0065(5)
C40 0.0274(7) 0.0289(7) 0.0317(7) 0.0094(6) 0.0090(5) 0.0072(5)
C41 0.0281(7) 0.0351(7) 0.0308(7) 0.0116(6) 0.0107(5) 0.0127(6)
C42 0.0237(7) 0.0378(8) 0.0261(6) 0.0110(6) 0.0088(5) 0.0082(6)
C43 0.0249(7) 0.0316(7) 0.0260(6) 0.0096(5) 0.0083(5) 0.0042(5)
C44 0.0242(7) 0.0436(9) 0.0394(8) 0.0136(7) 0.0097(6) 0.0083(6)

loop_
_atom_type_symbol
_atom_type_description
_atom_type_scat_dispersion_real
_atom_type_scat_dispersion_imag
_atom_type_scat_source
C C 0.0181 0.0091 'International Tables Vol C Tables 4.2.6.8 and 6.1.1.4'
H H 0.0000 0.0000 'International Tables Vol C Tables 4.2.6.8 and 6.1.1.4'
N N 0.0311 0.0180 'International Tables Vol C Tables 4.2.6.8 and 6.1.1.4'
O O 0.0492 0.0322 'International Tables Vol C Tables 4.2.6.8 and 6.1.1.4'

loop_
_geom_angle_atom_site_label_1
_geom_angle_atom_site_label_2
_geom_angle_atom_site_label_3
_geom_angle
C2 O1 H1 107.3(15)
C24 O2 H2 106.4(13)
C7 N1 C16 120.07(11)
C29 N2 C38 121.71(12)
C17 N3 H3 115.8
C17 N3 C39 128.44(11)
C39 N3 H3 115.8
C2 C1 C7 121.95(11)
C6 C1 C2 120.03(12)
C6 C1 C7 117.94(12)
O1 C2 C1 119.93(11)
O1 C2 C3 119.75(11)
C1 C2 C3 120.30(11)
C2 C3 C8 121.50(11)
C4 C3 C2 116.68(12)
C4 C3 C8 121.77(11)
C3 C4 H4 117.7
C3 C4 C5 124.53(12)
C5 C4 H4 117.7
C4 C5 C12 119.88(11)
C6 C5 C4 116.96(11)
C6 C5 C12 123.13(12)
C1 C6 H6 119.3
C5 C6 C1 121.43(12)
C5 C6 H6 119.3
N1 C7 C1 123.52(12)
N1 C7 H7 118.2
C1 C7 H7 118.2
C3 C8 C9 110.55(11)
C3 C8 C11 109.38(10)
C9 C8 C11 109.73(11)
C10 C8 C3 111.89(11)
C10 C8 C9 108.08(11)
C10 C8 C11 107.13(12)
C8 C9 H9A 109.5
C8 C9 H9B 109.5
C8 C9 H9C 109.5
H9A C9 H9B 109.5
H9A C9 H9C 109.5
H9B C9 H9C 109.5
C8 C10 H10A 109.5
C8 C10 H10B 109.5
C8 C10 H10C 109.5
H10A C10 H10B 109.5
H10A C10 H10C 109.5
H10B C10 H10C 109.5
C8 C11 H11A 109.5
C8 C11 H11B 109.5
C8 C11 H11C 109.5
H11A C11 H11B 109.5
H11A C11 H11C 109.5
H11B C11 H11C 109.5
C5 C12 C14 108.90(12)
C13 C12 C5 109.41(11)
C13 C12 C14 109.51(12)
C15 C12 C5 111.56(11)
C15 C12 C13 108.62(12)
C15 C12 C14 108.82(11)
C12 C13 H13A 109.5
C12 C13 H13B 109.5
C12 C13 H13C 109.5
H13A C13 H13B 109.5
H13A C13 H13C 109.5
H13B C13 H13C 109.5
C12 C14 H14A 109.5
C12 C14 H14B 109.5
C12 C14 H14C 109.5
H14A C14 H14B 109.5
H14A C14 H14C 109.5
H14B C14 H14C 109.5
C12 C15 H15A 109.5
C12 C15 H15B 109.5
C12 C15 H15C 109.5
H15A C15 H15B 109.5
H15A C15 H15C 109.5
H15B C15 H15C 109.5
C17 C16 N1 116.95(12)
C21 C16 N1 123.59(12)
C21 C16 C17 119.46(12)
N3 C17 C16 117.76(11)
N3 C17 C18 123.82(12)
C18 C17 C16 118.31(12)
C17 C18 H18 119.5
C19 C18 C17 120.95(13)
C19 C18 H18 119.5
C18 C19 H19 119.3
C18 C19 C20 121.42(13)
C20 C19 H19 119.3
C19 C20 C21 117.65(13)
C19 C20 C22 122.02(13)
C21 C20 C22 120.33(13)
C16 C21 H21 118.9
C20 C21 C16 122.13(13)
C20 C21 H21 118.9
C20 C22 H22A 109.5
C20 C22 H22B 109.5
C20 C22 H22C 109.5
H22A C22 H22B 109.5
H22A C22 H22C 109.5
H22B C22 H22C 109.5
C24 C23 C29 121.67(12)
C28 C23 C24 119.74(12)
C28 C23 C29 118.57(12)
O2 C24 C23 119.97(12)
O2 C24 C25 119.80(12)
C25 C24 C23 120.22(12)
C24 C25 C30 121.25(12)
C26 C25 C24 116.87(12)
C26 C25 C30 121.87(12)
C25 C26 H26 117.7
C25 C26 C27 124.52(13)
C27 C26 H26 117.7
C26 C27 C34 122.11(13)
C28 C27 C26 116.85(12)
C28 C27 C34 121.01(13)
C23 C28 H28 119.1
C27 C28 C23 121.79(13)
C27 C28 H28 119.1
N2 C29 C23 122.56(12)
N2 C29 H29 118.7
C23 C29 H29 118.7
C25 C30 C31 109.96(12)
C32 C30 C25 109.85(11)
C32 C30 C31 110.30(12)
C33 C30 C25 111.74(12)
C33 C30 C31 106.97(12)
C33 C30 C32 107.96(13)
C30 C31 H31A 109.5
C30 C31 H31B 109.5
C30 C31 H31C 109.5
H31A C31 H31B 109.5
H31A C31 H31C 109.5
H31B C31 H31C 109.5
C30 C32 H32A 109.5
C30 C32 H32B 109.5
C30 C32 H32C 109.5
H32A C32 H32B 109.5
H32A C32 H32C 109.5
H32B C32 H32C 109.5
C30 C33 H33A 109.5
C30 C33 H33B 109.5
C30 C33 H33C 109.5
H33A C33 H33B 109.5
H33A C33 H33C 109.5
H33B C33 H33C 109.5
C35 C34 C27 108.39(13)
C35 C34 C37 107.86(15)
C36 C34 C27 112.12(13)
C36 C34 C35 110.92(19)
C36 C34 C37 106.80(19)
C37 C34 C27 110.68(13)
C34 C35 H35A 109.5
C34 C35 H35B 109.5
C34 C35 H35C 109.5
H35A C35 H35B 109.5
H35A C35 H35C 109.5
H35B C35 H35C 109.5
C34 C36 H36A 109.5
C34 C36 H36B 109.5
C34 C36 H36C 109.5
H36A C36 H36B 109.5
H36A C36 H36C 109.5
H36B C36 H36C 109.5
C34 C37 H37A 109.5
C34 C37 H37B 109.5
C34 C37 H37C 109.5
H37A C37 H37B 109.5
H37A C37 H37C 109.5
H37B C37 H37C 109.5
C39 C38 N2 116.14(12)
C43 C38 N2 123.80(13)
C43 C38 C39 120.01(12)
N3 C39 C38 118.08(12)
C40 C39 N3 123.41(13)
C40 C39 C38 118.38(12)
C39 C40 H40 119.7
C41 C40 C39 120.69(13)
C41 C40 H40 119.7
C40 C41 H41 119.3
C40 C41 C42 121.44(13)
C42 C41 H41 119.3
C41 C42 C44 121.18(13)
C43 C42 C41 117.88(12)
C43 C42 C44 120.91(13)
C38 C43 H43 119.2
C42 C43 C38 121.52(13)
C42 C43 H43 119.2
C42 C44 H44A 109.5
C42 C44 H44B 109.5
C42 C44 H44C 109.5
H44A C44 H44B 109.5
H44A C44 H44C 109.5
H44B C44 H44C 109.5

loop_
_geom_bond_atom_site_label_1
_geom_bond_atom_site_label_2
_geom_bond_distance
O1 H1 0.94(2)
O1 C2 1.3572(15)
O2 H2 0.95(2)
O2 C24 1.3577(16)
N1 C7 1.2837(17)
N1 C16 1.4190(16)
N2 C29 1.2878(18)
N2 C38 1.4127(17)
N3 H3 0.8800
N3 C17 1.3895(18)
N3 C39 1.3941(17)
C1 C2 1.4049(18)
C1 C6 1.4036(17)
C1 C7 1.4464(18)
C2 C3 1.4133(18)
C3 C4 1.3906(17)
C3 C8 1.5365(18)
C4 H4 0.9500
C4 C5 1.4068(18)
C5 C6 1.3770(18)
C5 C12 1.5326(17)
C6 H6 0.9500
C7 H7 0.9500
C8 C9 1.5385(18)
C8 C10 1.5345(18)
C8 C11 1.5407(19)
C9 H9A 0.9800
C9 H9B 0.9800
C9 H9C 0.9800
C10 H10A 0.9800
C10 H10B 0.9800
C10 H10C 0.9800
C11 H11A 0.9800
C11 H11B 0.9800
C11 H11C 0.9800
C12 C13 1.5313(19)
C12 C14 1.537(2)
C12 C15 1.5296(19)
C13 H13A 0.9800
C13 H13B 0.9800
C13 H13C 0.9800
C14 H14A 0.9800
C14 H14B 0.9800
C14 H14C 0.9800
C15 H15A 0.9800
C15 H15B 0.9800
C15 H15C 0.9800
C16 C17 1.4090(18)
C16 C21 1.3931(19)
C17 C18 1.3968(18)
C18 H18 0.9500
C18 C19 1.383(2)
C19 H19 0.9500
C19 C20 1.390(2)
C20 C21 1.3908(19)
C20 C22 1.511(2)
C21 H21 0.9500
C22 H22A 0.9800
C22 H22B 0.9800
C22 H22C 0.9800
C23 C24 1.4131(18)
C23 C28 1.3987(19)
C23 C29 1.4494(18)
C24 C25 1.4067(18)
C25 C26 1.3946(19)
C25 C30 1.5387(19)
C26 H26 0.9500
C26 C27 1.401(2)
C27 C28 1.378(2)
C27 C34 1.5393(19)
C28 H28 0.9500
C29 H29 0.9500
C30 C31 1.5397(19)
C30 C32 1.534(2)
C30 C33 1.531(2)
C31 H31A 0.9800
C31 H31B 0.9800
C31 H31C 0.9800
C32 H32A 0.9800
C32 H32B 0.9800
C32 H32C 0.9800
C33 H33A 0.9800
C33 H33B 0.9800
C33 H33C 0.9800
C34 C35 1.521(2)
C34 C36 1.502(2)
C34 C37 1.539(3)
C35 H35A 0.9800
C35 H35B 0.9800
C35 H35C 0.9800
C36 H36A 0.9800
C36 H36B 0.9800
C36 H36C 0.9800
C37 H37A 0.9800
C37 H37B 0.9800
C37 H37C 0.9800
C38 C39 1.4068(19)
C38 C43 1.3959(19)
C39 C40 1.3938(19)
C40 H40 0.9500
C40 C41 1.389(2)
C41 H41 0.9500
C41 C42 1.393(2)
C42 C43 1.3907(19)
C42 C44 1.5104(19)
C43 H43 0.9500
C44 H44A 0.9800
C44 H44B 0.9800
C44 H44C 0.9800

loop_
_geom_hbond_atom_site_label_D
_geom_hbond_atom_site_label_H
_geom_hbond_atom_site_label_A
_geom_hbond_distance_DH
_geom_hbond_distance_HA
_geom_hbond_distance_DA
_geom_hbond_angle_DHA
O1 H1 N1 0.94(2) 1.76(2) 2.6176(14) 150(2)
O2 H2 N2 0.95(2) 1.72(2) 2.5957(15) 151(2)

loop_
_geom_torsion_atom_site_label_1
_geom_torsion_atom_site_label_2
_geom_torsion_atom_site_label_3
_geom_torsion_atom_site_label_4
_geom_torsion
O1 C2 C3 C4 -178.60(12)
O1 C2 C3 C8 3.95(19)
O2 C24 C25 C26 -179.96(12)
O2 C24 C25 C30 1.22(19)
N1 C16 C17 N3 -1.20(18)
N1 C16 C17 C18 -177.44(12)
N1 C16 C21 C20 178.85(12)
N2 C38 C39 N3 -3.60(18)
N2 C38 C39 C40 -179.72(12)
N2 C38 C43 C42 -177.69(12)
N3 C17 C18 C19 -178.12(13)
N3 C39 C40 C41 -179.09(13)
C1 C2 C3 C4 3.02(19)
C1 C2 C3 C8 -174.43(12)
C2 C1 C6 C5 0.0(2)
C2 C1 C7 N1 2.2(2)
C2 C3 C4 C5 -2.4(2)
C2 C3 C8 C9 -62.59(16)
C2 C3 C8 C10 176.89(12)
C2 C3 C8 C11 58.35(16)
C3 C4 C5 C6 0.6(2)
C3 C4 C5 C12 -177.49(12)
C4 C3 C8 C9 120.08(13)
C4 C3 C8 C10 -0.43(18)
C4 C3 C8 C11 -118.97(13)
C4 C5 C6 C1 0.73(19)
C4 C5 C12 C13 -62.17(17)
C4 C5 C12 C14 57.48(16)
C4 C5 C12 C15 177.61(12)
C6 C1 C2 O1 179.72(12)
C6 C1 C2 C3 -1.91(19)
C6 C1 C7 N1 178.92(13)
C6 C5 C12 C13 119.90(15)
C6 C5 C12 C14 -120.44(14)
C6 C5 C12 C15 -0.32(19)
C7 N1 C16 C17 153.80(13)
C7 N1 C16 C21 -26.78(19)
C7 C1 C2 O1 -3.59(19)
C7 C1 C2 C3 174.79(12)
C7 C1 C6 C5 -176.88(12)
C8 C3 C4 C5 175.03(12)
C12 C5 C6 C1 178.71(12)
C16 N1 C7 C1 -179.34(12)
C16 C17 C18 C19 -2.1(2)
C17 N3 C39 C38 149.18(13)
C17 N3 C39 C40 -34.9(2)
C17 C16 C21 C20 -1.7(2)
C17 C18 C19 C20 -0.3(2)
C18 C19 C20 C21 1.8(2)
C18 C19 C20 C22 -177.89(13)
C19 C20 C21 C16 -0.7(2)
C21 C16 C17 N3 179.36(12)
C21 C16 C17 C18 3.12(19)
C22 C20 C21 C16 178.95(13)
C23 C24 C25 C26 0.69(18)
C23 C24 C25 C30 -178.13(12)
C24 C23 C28 C27 -0.9(2)
C24 C23 C29 N2 0.7(2)
C24 C25 C26 C27 -0.8(2)
C24 C25 C30 C31 -59.67(17)
C24 C25 C30 C32 61.91(16)
C24 C25 C30 C33 -178.29(13)
C25 C26 C27 C28 0.0(2)
C25 C26 C27 C34 -178.03(13)
C26 C25 C30 C31 121.57(14)
C26 C25 C30 C32 -116.85(14)
C26 C25 C30 C33 2.94(19)
C26 C27 C28 C23 0.8(2)
C26 C27 C34 C35 102.60(17)
C26 C27 C34 C36 -20.2(2)
C26 C27 C34 C37 -139.30(16)
C28 C23 C24 O2 -179.26(12)
C28 C23 C24 C25 0.09(19)
C28 C23 C29 N2 179.22(12)
C28 C27 C34 C35 -75.36(19)
C28 C27 C34 C36 161.9(2)
C28 C27 C34 C37 42.7(2)
C29 N2 C38 C39 148.05(13)
C29 N2 C38 C43 -34.44(19)
C29 C23 C24 O2 -0.77(19)
C29 C23 C24 C25 178.59(12)
C29 C23 C28 C27 -179.44(12)
C30 C25 C26 C27 178.06(13)
C34 C27 C28 C23 178.90(13)
C38 N2 C29 C23 -179.59(12)
C38 C39 C40 C41 -3.2(2)
C39 N3 C17 C16 168.60(13)
C39 N3 C17 C18 -15.4(2)
C39 C38 C43 C42 -0.3(2)
C39 C40 C41 C42 1.3(2)
C40 C41 C42 C43 1.1(2)
C40 C41 C42 C44 -176.94(13)
C41 C42 C43 C38 -1.62(19)
C43 C38 C39 N3 178.80(12)
C43 C38 C39 C40 2.68(19)
C44 C42 C43 C38 176.45(13)

loop_
_diffrn_oxdiff_twin_id
_diffrn_oxdiff_twin_ratio
_diffrn_oxdiff_twin_reflns_isolated
_diffrn_oxdiff_twin_reflns_overlapped
1 0.6079 25626 11957
2 0.3921 25545 11957
